data_7700406
loop_
_publ_author_name
'Ali, Hasrat'
'Gu\'erin, Brigitte'
'van Lier, Johan E.'

_publ_section_title
;
 gem-Dibromovinyl boron dipyrrins: synthesis, spectral properties and
 crystal structures.
;
_journal_issue 30
_journal_name_full 'Dalton transactions (Cambridge, England : 2003)'
_journal_page_first 11492
_journal_page_last 11507
_journal_paper_doi 10.1039/c9dt02309g
_journal_volume 48
_journal_year 2019
_chemical_compound_source 'synthesis as described'
_chemical_formula_moiety 'C21 H20 B1 Br2 F2 N2'
_chemical_formula_sum 'C21 H19 B Br2 F2 N2'
_chemical_formula_weight 508.01
_space_group_IT_number 14
_space_group_name_Hall '-P 2yn'
_space_group_name_H-M_alt 'P 1 21/n 1'
_symmetry_cell_setting monoclinic
_symmetry_Int_Tables_number 14
_symmetry_space_group_name_Hall '-P 2yn'
_symmetry_space_group_name_H-M 'P 1 21/n 1'
_atom_sites_solution_hydrogens geom
_atom_sites_solution_primary direct
_atom_sites_solution_secondary difmap
_audit_block_doi 10.5517/ccdc.csd.cc22jlqy
_audit_conform_dict_location ftp://ftp.iucr.org/pub/cif_core.dic
_audit_conform_dict_name cif_core.dic
_audit_conform_dict_version 2.4
_audit_creation_date 2016-10-11T13:14:42-00:00
_audit_creation_method 'WinGX routine CIF_UPDATE'
_audit_update_record
;
2019-06-12 deposited with the CCDC.    2019-07-02 downloaded from the CCDC.
;
_cell_angle_alpha 90
_cell_angle_beta 97.0780(10)
_cell_angle_gamma 90
_cell_formula_units_Z 4
_cell_length_a 10.5997(3)
_cell_length_b 13.1225(4)
_cell_length_c 14.7707(4)
_cell_measurement_reflns_used 9935
_cell_measurement_temperature 173(2)
_cell_measurement_theta_max 69.8067
_cell_measurement_theta_min 4.5225
_cell_measurement_wavelength 1.54186
_cell_volume 2038.87(10)
_computing_cell_refinement 'SAINT V8.27B integration software'
_computing_data_collection 'Bruker APEX2 software'
_computing_data_reduction 'SORTAV (Blessing, 1995)'
_computing_molecular_graphics 'Ortep-3 for Windows (Farrugia, 1997)'
_computing_publication_material 'WinGX publication routines (Farrugia, 1999)'
_computing_structure_refinement 'SHELXL-97 (Sheldrick, 2008)'
_computing_structure_solution 'SHELXS-97 (Sheldrick, 1997)'
_diffrn_ambient_temperature 173(2)
_diffrn_detector 'APEX-II CCD'
_diffrn_measured_fraction_theta_full 0.992
_diffrn_measured_fraction_theta_max 0.976
_diffrn_measurement_device '\k-geometry diffractometer'
_diffrn_measurement_device_type 'Bruker APEX-II'
_diffrn_measurement_method '\f or \w oscillation scans'
_diffrn_orient_matrix_type 'x-axis to radiation source'
_diffrn_orient_matrix_UB_11 0.42886E-1
_diffrn_orient_matrix_UB_12 -0.567114E-2
_diffrn_orient_matrix_UB_13 -0.564187E-1
_diffrn_orient_matrix_UB_21 0.505394E-1
_diffrn_orient_matrix_UB_22 -0.59289E-1
_diffrn_orient_matrix_UB_23 0.271331E-1
_diffrn_orient_matrix_UB_31 -0.681484E-1
_diffrn_orient_matrix_UB_32 -0.475381E-1
_diffrn_orient_matrix_UB_33 -0.271095E-1
_diffrn_radiation_monochromator graphite
_diffrn_radiation_probe x-ray
_diffrn_radiation_type CuK\a
_diffrn_radiation_wavelength 1.54178
_diffrn_reflns_av_R_equivalents 0.1207
_diffrn_reflns_av_unetI/netI 0.1299
_diffrn_reflns_limit_h_max 11
_diffrn_reflns_limit_h_min -12
_diffrn_reflns_limit_k_max 13
_diffrn_reflns_limit_k_min -16
_diffrn_reflns_limit_l_max 17
_diffrn_reflns_limit_l_min -18
_diffrn_reflns_number 11257
_diffrn_reflns_reduction_process
;
 Scaled and merged with Sortav
 R.H. Blessing, (1987) Cryst. Rev. 1, 3-58
 R.H. Blessing, (1989) J. Appl. Cryst. 22, 396-397
;
_diffrn_reflns_theta_full 70
_diffrn_reflns_theta_max 71.41
_diffrn_reflns_theta_min 4.52
_diffrn_source 'sealed x-ray tube'
_exptl_absorpt_coefficient_mu 5.274
_exptl_absorpt_correction_T_max 0.753
_exptl_absorpt_correction_T_min 0.44
_exptl_absorpt_correction_type multi-scan
_exptl_absorpt_process_details
;
SADABS-2012/1 - Bruker AXS area detector scaling and absorption correction
;
_exptl_crystal_colour orange
_exptl_crystal_density_diffrn 1.655
_exptl_crystal_density_method 'not measured'
_exptl_crystal_description prism
_exptl_crystal_F_000 1008
_exptl_crystal_size_max 0.16
_exptl_crystal_size_mid 0.16
_exptl_crystal_size_min 0.16
_refine_diff_density_max 1.063
_refine_diff_density_min -1.14
_refine_diff_density_rms 0.159
_refine_ls_extinction_method none
_refine_ls_goodness_of_fit_ref 0.932
_refine_ls_hydrogen_treatment constr
_refine_ls_matrix_type full
_refine_ls_number_parameters 257
_refine_ls_number_reflns 3868
_refine_ls_number_restraints 0
_refine_ls_restrained_S_all 0.932
_refine_ls_R_factor_all 0.1178
_refine_ls_R_factor_gt 0.0589
_refine_ls_shift/su_max 0.001
_refine_ls_shift/su_mean 0
_refine_ls_structure_factor_coef Fsqd
_refine_ls_weighting_details 'calc w=1/[\s^2^(Fo^2^)+(0.0744P)^2^+0.0000P] where P=(Fo^2^+2Fc^2^)/3'
_refine_ls_weighting_scheme calc
_refine_ls_wR_factor_gt 0.1336
_refine_ls_wR_factor_ref 0.161
_reflns_number_gt 2187
_reflns_number_total 3868
_reflns_threshold_expression >2\s(I)
_cod_data_source_file c9dt02309g2.cif
_cod_data_source_block cu_van_lier_ha_4090a_0m
_cod_depositor_comments 'Adding full bibliography for 7700406--7700415.cif.'
_cod_original_sg_symbol_H-M 'P 21/n'
_cod_database_code 7700406

loop_
_symmetry_equiv_pos_as_xyz
'x, y, z'
'-x+1/2, y+1/2, -z+1/2'
'-x, -y, -z'
'x-1/2, -y-1/2, z-1/2'

loop_
_atom_site_label
_atom_site_type_symbol
_atom_site_fract_x
_atom_site_fract_y
_atom_site_fract_z
_atom_site_U_iso_or_equiv
_atom_site_adp_type
_atom_site_occupancy
_atom_site_symmetry_multiplicity
_atom_site_calc_flag
_atom_site_refinement_flags
C1 C 0.7709(6) 0.6758(4) 1.3225(4) 0.0280(14) Uani 1 1 d .
C2 C 0.6807(6) 0.6170(5) 1.2718(4) 0.0319(16) Uani 1 1 d .
H2 H 0.6923 0.5487 1.2533 0.038 Uiso 1 1 calc R
C3 C 0.5709(6) 0.6734(5) 1.2521(4) 0.0292(15) Uani 1 1 d .
C4 C 0.5984(6) 0.7710(4) 1.2943(4) 0.0236(14) Uani 1 1 d .
C5 C 0.5225(5) 0.8579(4) 1.3014(4) 0.0248(14) Uani 1 1 d .
C6 C 0.5693(5) 0.9432(4) 1.3523(4) 0.0238(14) Uani 1 1 d .
C7 C 0.5123(6) 1.0386(4) 1.3698(4) 0.0287(15) Uani 1 1 d .
C8 C 0.6058(6) 1.0938(5) 1.4211(4) 0.0341(16) Uani 1 1 d .
H8 H 0.5963 1.1608 1.4437 0.041 Uiso 1 1 calc R
C9 C 0.7165(6) 1.0357(5) 1.4348(4) 0.0285(15) Uani 1 1 d .
C10 C 0.9040(6) 0.6453(4) 1.3583(5) 0.0395(17) Uani 1 1 d .
H10A H 0.9643 0.6835 1.3261 0.059 Uiso 1 1 calc R
H10B H 0.915 0.5721 1.3485 0.059 Uiso 1 1 calc R
H10C H 0.9198 0.6602 1.4237 0.059 Uiso 1 1 calc R
C11 C 0.4489(6) 0.6362(5) 1.2025(4) 0.0384(17) Uani 1 1 d .
H11A H 0.4583 0.5648 1.1849 0.058 Uiso 1 1 calc R
H11B H 0.4265 0.6776 1.1476 0.058 Uiso 1 1 calc R
H11C H 0.3816 0.6417 1.2421 0.058 Uiso 1 1 calc R
C12 C 0.3868(6) 0.8583(4) 1.2601(4) 0.0241(14) Uani 1 1 d .
C13 C 0.3510(6) 0.8858(5) 1.1682(4) 0.0357(16) Uani 1 1 d .
H13 H 0.4153 0.9008 1.1308 0.043 Uiso 1 1 calc R
C14 C 0.2276(6) 0.8914(5) 1.1320(4) 0.0354(16) Uani 1 1 d .
H14 H 0.207 0.9105 1.0699 0.042 Uiso 1 1 calc R
C15 C 0.1299(6) 0.8694(4) 1.1844(4) 0.0237(13) Uani 1 1 d .
C16 C 0.1651(6) 0.8421(5) 1.2757(4) 0.0308(15) Uani 1 1 d .
H16 H 0.1011 0.8277 1.3136 0.037 Uiso 1 1 calc R
C17 C 0.2913(6) 0.8357(4) 1.3113(4) 0.0300(15) Uani 1 1 d .
H17 H 0.3125 0.8152 1.3729 0.036 Uiso 1 1 calc R
C18 C -0.0068(6) 0.8748(4) 1.1549(4) 0.0308(15) Uani 1 1 d .
H18 H -0.0574 0.8816 1.2034 0.037 Uiso 1 1 calc R
C19 C -0.0730(6) 0.8719(4) 1.0722(5) 0.0298(15) Uani 1 1 d .
C20 C 0.3808(6) 1.0763(5) 1.3411(5) 0.0386(17) Uani 1 1 d .
H20A H 0.3711 1.1446 1.3663 0.058 Uiso 1 1 calc R
H20B H 0.3194 1.0299 1.3638 0.058 Uiso 1 1 calc R
H20C H 0.3654 1.0793 1.2743 0.058 Uiso 1 1 calc R
C21 C 0.8408(6) 1.0659(5) 1.4849(4) 0.0342(16) Uani 1 1 d .
H21A H 0.8636 1.0188 1.5357 0.051 Uiso 1 1 calc R
H21B H 0.8347 1.1353 1.5086 0.051 Uiso 1 1 calc R
H21C H 0.9062 1.0637 1.4434 0.051 Uiso 1 1 calc R
N1 N 0.6948(4) 0.9444(3) 1.3936(3) 0.0210(11) Uani 1 1 d .
N2 N 0.7226(4) 0.7696(3) 1.3360(3) 0.0216(11) Uani 1 1 d .
B1 B 0.7910(7) 0.8557(5) 1.3946(5) 0.0261(16) Uani 1 1 d .
F1 F 0.8978(3) 0.8881(2) 1.3565(2) 0.0358(9) Uani 1 1 d .
F2 F 0.8270(3) 0.8229(3) 1.4826(2) 0.0404(9) Uani 1 1 d .
Br1 Br -0.00927(7) 0.86039(5) 0.96063(5) 0.0386(2) Uani 1 1 d .
Br2 Br -0.25358(7) 0.87784(6) 1.06051(5) 0.0476(3) Uani 1 1 d .

loop_
_atom_site_aniso_label
_atom_site_aniso_U_11
_atom_site_aniso_U_22
_atom_site_aniso_U_33
_atom_site_aniso_U_23
_atom_site_aniso_U_13
_atom_site_aniso_U_12
C1 0.033(4) 0.025(3) 0.027(3) 0.003(3) 0.007(3) 0.006(3)
C2 0.037(4) 0.028(3) 0.034(4) -0.011(3) 0.014(3) -0.002(3)
C3 0.038(4) 0.031(3) 0.018(3) -0.003(3) 0.001(3) -0.004(3)
C4 0.026(3) 0.028(3) 0.017(3) 0.002(3) 0.004(3) -0.002(3)
C5 0.020(3) 0.038(4) 0.016(3) 0.007(3) 0.001(3) -0.006(3)
C6 0.023(3) 0.026(3) 0.022(3) 0.001(3) 0.000(3) 0.001(3)
C7 0.028(3) 0.025(3) 0.032(4) 0.000(3) -0.002(3) 0.006(3)
C8 0.042(4) 0.028(3) 0.033(4) -0.003(3) 0.007(3) 0.001(3)
C9 0.032(4) 0.031(3) 0.021(3) -0.005(3) 0.001(3) -0.009(3)
C10 0.027(4) 0.033(4) 0.057(5) 0.002(3) -0.001(4) 0.009(3)
C11 0.043(4) 0.038(4) 0.033(4) -0.009(3) 0.000(3) 0.001(3)
C12 0.027(3) 0.018(3) 0.026(3) -0.003(3) 0.002(3) 0.001(3)
C13 0.020(3) 0.057(4) 0.029(4) 0.020(3) 0.000(3) 0.001(3)
C14 0.038(4) 0.046(4) 0.020(3) 0.010(3) -0.005(3) 0.005(3)
C15 0.026(3) 0.026(3) 0.019(3) -0.004(3) 0.003(3) 0.000(3)
C16 0.033(4) 0.038(4) 0.024(4) -0.001(3) 0.013(3) 0.005(3)
C17 0.033(4) 0.040(4) 0.018(3) 0.007(3) 0.006(3) 0.000(3)
C18 0.034(4) 0.030(3) 0.028(4) 0.001(3) 0.004(3) 0.004(3)
C19 0.028(4) 0.022(3) 0.038(4) 0.002(3) 0.000(3) 0.001(3)
C20 0.038(4) 0.024(3) 0.053(5) -0.003(3) 0.003(4) 0.007(3)
C21 0.040(4) 0.035(4) 0.028(4) -0.009(3) 0.004(3) -0.001(3)
N1 0.023(3) 0.020(3) 0.020(3) -0.003(2) 0.002(2) -0.001(2)
N2 0.026(3) 0.023(3) 0.016(3) -0.001(2) -0.001(2) -0.001(2)
B1 0.026(4) 0.030(4) 0.021(4) 0.007(3) 0.000(3) 0.011(3)
F1 0.030(2) 0.038(2) 0.042(2) -0.0093(17) 0.0137(18) -0.0001(16)
F2 0.059(3) 0.038(2) 0.0212(19) -0.0005(17) -0.0043(18) 0.013(2)
Br1 0.0460(5) 0.0440(4) 0.0249(4) -0.0053(3) 0.0008(3) -0.0034(3)
Br2 0.0311(4) 0.0602(5) 0.0489(5) -0.0069(4) -0.0054(4) 0.0042(4)

loop_
_atom_type_symbol
_atom_type_description
_atom_type_scat_dispersion_real
_atom_type_scat_dispersion_imag
_atom_type_scat_source
C C 0.0181 0.0091 'International Tables Vol C Tables 4.2.6.8 and 6.1.1.4'
H H 0 0 'International Tables Vol C Tables 4.2.6.8 and 6.1.1.4'
N N 0.0311 0.018 'International Tables Vol C Tables 4.2.6.8 and 6.1.1.4'
B B 0.009 0.0039 'International Tables Vol C Tables 4.2.6.8 and 6.1.1.4'
F F 0.0727 0.0534 'International Tables Vol C Tables 4.2.6.8 and 6.1.1.4'
Br Br -0.6763 1.2805 'International Tables Vol C Tables 4.2.6.8 and 6.1.1.4'

loop_
_geom_angle_atom_site_label_1
_geom_angle_atom_site_label_2
_geom_angle_atom_site_label_3
_geom_angle
N2 C1 C2 109.8(5)
N2 C1 C10 123.1(5)
C2 C1 C10 127.0(6)
C1 C2 C3 109.0(5)
C2 C3 C4 105.4(5)
C2 C3 C11 125.9(6)
C4 C3 C11 128.5(6)
N2 C4 C5 119.9(5)
N2 C4 C3 108.2(5)
C5 C4 C3 131.8(6)
C6 C5 C4 121.2(5)
C6 C5 C12 118.4(5)
C4 C5 C12 120.3(5)
N1 C6 C5 120.0(5)
N1 C6 C7 108.2(5)
C5 C6 C7 131.8(6)
C8 C7 C6 105.6(5)
C8 C7 C20 124.5(6)
C6 C7 C20 129.9(6)
C7 C8 C9 109.1(5)
N1 C9 C8 109.0(5)
N1 C9 C21 123.6(6)
C8 C9 C21 127.3(6)
C17 C12 C13 117.2(6)
C17 C12 C5 121.0(5)
C13 C12 C5 121.8(6)
C14 C13 C12 121.8(6)
C13 C14 C15 121.1(6)
C14 C15 C16 117.3(6)
C14 C15 C18 126.9(5)
C16 C15 C18 115.8(6)
C17 C16 C15 120.8(6)
C12 C17 C16 121.7(6)
C19 C18 C15 131.5(6)
C18 C19 Br1 127.3(5)
C18 C19 Br2 119.5(5)
Br1 C19 Br2 113.2(3)
C9 N1 C6 108.0(5)
C9 N1 B1 126.0(5)
C6 N1 B1 126.0(5)
C1 N2 C4 107.6(5)
C1 N2 B1 125.8(5)
C4 N2 B1 126.5(5)
F2 B1 F1 109.4(5)
F2 B1 N1 110.4(5)
F1 B1 N1 109.5(5)
F2 B1 N2 110.8(5)
F1 B1 N2 110.3(5)
N1 B1 N2 106.3(5)

loop_
_geom_bond_atom_site_label_1
_geom_bond_atom_site_label_2
_geom_bond_distance
C1 N2 1.358(7)
C1 C2 1.376(8)
C1 C10 1.499(8)
C2 C3 1.380(8)
C3 C4 1.438(8)
C3 C11 1.488(8)
C4 N2 1.383(7)
C4 C5 1.407(8)
C5 C6 1.404(8)
C5 C12 1.491(8)
C6 N1 1.394(7)
C6 C7 1.428(8)
C7 C8 1.377(8)
C7 C20 1.491(8)
C8 C9 1.394(8)
C9 N1 1.350(7)
C9 C21 1.483(8)
C12 C17 1.369(8)
C12 C13 1.410(8)
C13 C14 1.353(8)
C14 C15 1.396(8)
C15 C16 1.402(8)
C15 C18 1.462(8)
C16 C17 1.378(8)
C18 C19 1.332(8)
C19 Br1 1.863(7)
C19 Br2 1.902(6)
N1 B1 1.547(8)
N2 B1 1.547(8)
B1 F2 1.378(7)
B1 F1 1.391(8)

loop_
_geom_torsion_atom_site_label_1
_geom_torsion_atom_site_label_2
_geom_torsion_atom_site_label_3
_geom_torsion_atom_site_label_4
_geom_torsion
N2 C1 C2 C3 -0.3(7)
C10 C1 C2 C3 -179.8(6)
C1 C2 C3 C4 -0.2(7)
C1 C2 C3 C11 -176.9(6)
C2 C3 C4 N2 0.7(7)
C11 C3 C4 N2 177.2(6)
C2 C3 C4 C5 -176.6(6)
C11 C3 C4 C5 -0.1(11)
N2 C4 C5 C6 -1.6(8)
C3 C4 C5 C6 175.4(6)
N2 C4 C5 C12 -177.3(5)
C3 C4 C5 C12 -0.3(10)
C4 C5 C6 N1 2.8(8)
C12 C5 C6 N1 178.5(5)
C4 C5 C6 C7 -179.9(6)
C12 C5 C6 C7 -4.2(10)
N1 C6 C7 C8 -0.1(7)
C5 C6 C7 C8 -177.6(6)
N1 C6 C7 C20 179.9(6)
C5 C6 C7 C20 2.4(11)
C6 C7 C8 C9 0.3(7)
C20 C7 C8 C9 -179.7(6)
C7 C8 C9 N1 -0.4(7)
C7 C8 C9 C21 178.9(6)
C6 C5 C12 C17 -79.9(7)
C4 C5 C12 C17 95.9(7)
C6 C5 C12 C13 97.4(7)
C4 C5 C12 C13 -86.8(7)
C17 C12 C13 C14 0.9(9)
C5 C12 C13 C14 -176.5(6)
C12 C13 C14 C15 -0.3(10)
C13 C14 C15 C16 0.3(9)
C13 C14 C15 C18 178.3(6)
C14 C15 C16 C17 -1.0(9)
C18 C15 C16 C17 -179.2(5)
C13 C12 C17 C16 -1.6(9)
C5 C12 C17 C16 175.8(5)
C15 C16 C17 C12 1.7(9)
C14 C15 C18 C19 21.8(10)
C16 C15 C18 C19 -160.2(6)
C15 C18 C19 Br1 -0.6(9)
C15 C18 C19 Br2 178.4(5)
C8 C9 N1 C6 0.4(7)
C21 C9 N1 C6 -179.0(6)
C8 C9 N1 B1 -178.0(5)
C21 C9 N1 B1 2.7(9)
C5 C6 N1 C9 177.7(5)
C7 C6 N1 C9 -0.2(6)
C5 C6 N1 B1 -4.0(9)
C7 C6 N1 B1 178.1(5)
C2 C1 N2 C4 0.7(7)
C10 C1 N2 C4 -179.8(6)
C2 C1 N2 B1 176.1(5)
C10 C1 N2 B1 -4.4(9)
C5 C4 N2 C1 176.8(5)
C3 C4 N2 C1 -0.8(6)
C5 C4 N2 B1 1.5(8)
C3 C4 N2 B1 -176.2(5)
C9 N1 B1 F2 61.2(8)
C6 N1 B1 F2 -116.9(6)
C9 N1 B1 F1 -59.4(7)
C6 N1 B1 F1 122.5(6)
C9 N1 B1 N2 -178.5(5)
C6 N1 B1 N2 3.4(7)
C1 N2 B1 F2 -56.7(8)
C4 N2 B1 F2 117.8(6)
C1 N2 B1 F1 64.7(7)
C4 N2 B1 F1 -120.8(6)
C1 N2 B1 N1 -176.7(5)
C4 N2 B1 N1 -2.2(7)
